data_4071139
loop_
_publ_author_name
'Mathur, Pradeep'
'Singh, Amrendra K.'
'Mohanty, Jamini R.'
'Chatterjee, Saurav'
'Mobin, Shaikh M.'

_publ_section_title
;
 Formation of N-Methylated Cyclic Ligand Systems from Unusual Reactions
 between TrimethylamineN-Oxide and Acetylenes on Fe3Te2(CO)9and Contrast
 with Reactions on Fe3E2(CO)9(E = S, Se)
;
_journal_issue 19
_journal_name_full Organometallics
_journal_page_first 5094
_journal_paper_doi 10.1021/om701290c
_journal_volume 27
_journal_year 2008
_chemical_formula_sum 'C21 H10 Fe4 O9 S2'
_chemical_formula_weight 693.81
_chemical_name_systematic
;
 ?
;
_space_group_IT_number 14
_symmetry_cell_setting monoclinic
_symmetry_space_group_name_Hall '-P 2ybc'
_symmetry_space_group_name_H-M 'P 1 21/c 1'
_atom_sites_solution_hydrogens geom
_atom_sites_solution_primary direct
_atom_sites_solution_secondary difmap
_audit_creation_method SHELXL-97
_cell_angle_alpha 90.00
_cell_angle_beta 94.762(7)
_cell_angle_gamma 90.00
_cell_formula_units_Z 4
_cell_length_a 13.6715(12)
_cell_length_b 7.1808(5)
_cell_length_c 24.949(2)
_cell_measurement_reflns_used 3797
_cell_measurement_temperature 150(2)
_cell_measurement_theta_max 32.4861
_cell_measurement_theta_min 2.9530
_cell_volume 2440.8(3)
_computing_cell_refinement 'CrysAlis RED, Oxford Diffraction Ltd.,'
_computing_data_collection 'CrysAlis CCD, Oxford Diffraction Ltd.,'
_computing_data_reduction 'CrysAlis RED, Oxford Diffraction Ltd.,'
_computing_molecular_graphics Ortep3
_computing_publication_material Shelx97
_computing_structure_refinement 'SHELXL-97 (Sheldrick, 1997)'
_computing_structure_solution 'SHELXS-97 (Sheldrick, 1997)'
_diffrn_ambient_temperature 150(2)
_diffrn_detector_area_resol_mean 15.9948
_diffrn_measured_fraction_theta_full 0.998
_diffrn_measured_fraction_theta_max 0.998
_diffrn_measurement_device_type 'OXFORD DIFFRACTION XCALIBUR-S'
_diffrn_measurement_method \w/q-scan
_diffrn_radiation_monochromator graphite
_diffrn_radiation_source 'Enhance (Mo) X-ray Source'
_diffrn_radiation_type MoK\a
_diffrn_radiation_wavelength 0.71073
_diffrn_reflns_av_R_equivalents 0.1243
_diffrn_reflns_av_sigmaI/netI 0.1082
_diffrn_reflns_limit_h_max 16
_diffrn_reflns_limit_h_min -16
_diffrn_reflns_limit_k_max 8
_diffrn_reflns_limit_k_min -8
_diffrn_reflns_limit_l_max 29
_diffrn_reflns_limit_l_min -29
_diffrn_reflns_number 21527
_diffrn_reflns_theta_full 25.00
_diffrn_reflns_theta_max 25.00
_diffrn_reflns_theta_min 2.95
_exptl_absorpt_coefficient_mu 2.551
_exptl_absorpt_correction_T_max 0.6567
_exptl_absorpt_correction_T_min 0.5568
_exptl_absorpt_correction_type multi-scan
_exptl_absorpt_process_details
;
CrysAlis RED, Oxford Diffraction Ltd.,
Version 1.171.32.15 (release 10-01-2008 CrysAlis171 .NET)
(compiled Jan 10 2008,16:37:18)
Empirical absorption correction using spherical harmonics,
 implemented in SCALE3 ABSPACK scaling algorithm.
;
_exptl_crystal_colour green
_exptl_crystal_density_diffrn 1.888
_exptl_crystal_density_method 'not measured'
_exptl_crystal_description block
_exptl_crystal_F_000 1376
_exptl_crystal_size_max 0.26
_exptl_crystal_size_mid 0.22
_exptl_crystal_size_min 0.18
_refine_diff_density_max 2.320
_refine_diff_density_min -0.924
_refine_diff_density_rms 0.154
_refine_ls_extinction_method none
_refine_ls_goodness_of_fit_ref 1.095
_refine_ls_hydrogen_treatment riding
_refine_ls_matrix_type full
_refine_ls_number_parameters 325
_refine_ls_number_reflns 4299
_refine_ls_number_restraints 26
_refine_ls_restrained_S_all 1.093
_refine_ls_R_factor_all 0.1422
_refine_ls_R_factor_gt 0.0769
_refine_ls_shift/su_max 0.000
_refine_ls_shift/su_mean 0.000
_refine_ls_structure_factor_coef Fsqd
_refine_ls_weighting_details 'calc w=1/[\s^2^(Fo^2^)+(0.0554P)^2^+17.5063P] where P=(Fo^2^+2Fc^2^)/3'
_refine_ls_weighting_scheme calc
_refine_ls_wR_factor_gt 0.1514
_refine_ls_wR_factor_ref 0.1770
_reflns_number_gt 2560
_reflns_number_total 4299
_reflns_threshold_expression >2sigma(I)
_cod_data_source_file om701290c_si_001.cif
_cod_data_source_block cmpd3-pm083
_cod_depositor_comments
;
The following automatic conversions were performed:

'_symmetry_cell_setting' value 'Monoclinic' changed to 'monoclinic'
according to /home/saulius/struct/CIF-dictionaries/cif_core.dic
dictionary named 'cif_core.dic' version 2.4.1 from 2010-06-29.

Automatic conversion script
Id: cif_fix_values 1715 2011-07-08 13:25:40Z adriana 
;
_cod_original_sg_symbol_H-M 'P 21/c'
_cod_database_code 4071139

loop_
_symmetry_equiv_pos_as_xyz
'x, y, z'
'-x, y+1/2, -z+1/2'
'-x, -y, -z'
'x, -y-1/2, z-1/2'

loop_
_atom_site_label
_atom_site_type_symbol
_atom_site_fract_x
_atom_site_fract_y
_atom_site_fract_z
_atom_site_U_iso_or_equiv
_atom_site_adp_type
_atom_site_occupancy
_atom_site_symmetry_multiplicity
_atom_site_calc_flag
_atom_site_refinement_flags
Fe1 Fe 0.35543(10) 0.2452(2) 0.43392(6) 0.0259(4) Uani 1 1 d .
Fe2 Fe 0.20775(11) 0.03922(19) 0.45305(6) 0.0258(4) Uani 1 1 d .
Fe3 Fe 0.09157(11) 0.2494(2) 0.38330(6) 0.0268(4) Uani 1 1 d .
Fe4 Fe 0.30922(14) 0.0042(2) 0.20174(6) 0.0367(5) Uani 1 1 d .
S1 S 0.2800(2) 0.0446(4) 0.37527(11) 0.0385(7) Uani 1 1 d .
S2 S 0.2046(2) 0.3518(3) 0.44578(10) 0.0239(6) Uani 1 1 d .
O1 O 0.4040(7) 0.5598(13) 0.3665(4) 0.061(3) Uani 1 1 d .
O2 O 0.4212(6) 0.3952(11) 0.5411(3) 0.041(2) Uani 1 1 d .
O3 O 0.5329(6) 0.0163(12) 0.4277(3) 0.054(2) Uani 1 1 d .
O4 O 0.1616(8) 0.0991(14) 0.5658(4) 0.068(3) Uani 1 1 d .
O5 O 0.3517(7) -0.2469(12) 0.4886(4) 0.068(3) Uani 1 1 d .
O6 O 0.0476(6) -0.2228(12) 0.4243(3) 0.051(2) Uani 1 1 d .
O7 O -0.0584(6) 0.3386(12) 0.4588(3) 0.049(2) Uani 1 1 d .
O8 O 0.0626(7) 0.5849(12) 0.3184(4) 0.060(3) Uani 1 1 d .
O9 O -0.0282(7) 0.0032(12) 0.3113(4) 0.059(3) Uani 1 1 d .
C1 C 0.3885(8) 0.4349(19) 0.3924(5) 0.042(3) Uani 1 1 d .
C2 C 0.3956(8) 0.3351(14) 0.4995(4) 0.029(3) Uani 1 1 d .
C3 C 0.4633(9) 0.1030(16) 0.4307(5) 0.035(3) Uani 1 1 d .
C4 C 0.1779(10) 0.0777(16) 0.5207(5) 0.045(3) Uani 1 1 d .
C5 C 0.2957(9) -0.1315(17) 0.4741(5) 0.047(3) Uani 1 1 d .
C6 C 0.1076(9) -0.1110(15) 0.4335(4) 0.031(3) Uani 1 1 d .
C7 C -0.0016(8) 0.3017(14) 0.4300(4) 0.029(2) Uani 1 1 d .
C8 C 0.0731(9) 0.4501(17) 0.3433(5) 0.039(3) Uani 1 1 d .
C9 C 0.0165(9) 0.0999(15) 0.3405(5) 0.035(3) Uani 1 1 d .
C10 C 0.1998(8) 0.171(2) 0.3395(4) 0.058(4) Uani 1 1 d U
C11 C 0.2171(8) 0.2391(15) 0.2870(5) 0.041(3) Uani 1 1 d U
H11 H 0.1657 0.3110 0.2694 0.049 Uiso 1 1 calc R
C12 C 0.3036(8) 0.2115(14) 0.2570(4) 0.030(2) Uani 1 1 d U
C13 C 0.3880(10) 0.099(2) 0.2688(5) 0.060(4) Uani 1 1 d .
H13 H 0.4032 0.0332 0.3014 0.072 Uiso 1 1 calc R
C14 C 0.4471(12) 0.102(2) 0.2236(6) 0.081(5) Uani 1 1 d .
H14 H 0.5064 0.0357 0.2200 0.097 Uiso 1 1 calc R
C15 C 0.3989(10) 0.2219(16) 0.1866(5) 0.051(3) Uani 1 1 d .
H15 H 0.4222 0.2571 0.1532 0.061 Uiso 1 1 calc R
C16 C 0.3142(11) 0.2811(15) 0.2048(5) 0.049(3) Uani 1 1 d .
H16 H 0.2679 0.3591 0.1853 0.059 Uiso 1 1 calc R
C17 C 0.1912(19) -0.153(3) 0.2057(8) 0.117(10) Uani 1 1 d .
H17 H 0.1399 -0.1332 0.2285 0.140 Uiso 1 1 calc R
C18 C 0.269(2) -0.259(2) 0.2177(10) 0.135(12) Uani 1 1 d .
H18 H 0.2851 -0.3243 0.2504 0.162 Uiso 1 1 calc R
C19 C 0.325(2) -0.256(2) 0.1722(12) 0.182(17) Uani 1 1 d .
H19 H 0.3837 -0.3256 0.1692 0.219 Uiso 1 1 calc R
C20 C 0.286(2) -0.147(3) 0.1358(9) 0.140(12) Uani 1 1 d .
H20 H 0.3116 -0.1175 0.1025 0.168 Uiso 1 1 calc R
C21 C 0.1948(17) -0.075(4) 0.1551(10) 0.137(10) Uani 1 1 d .
H21 H 0.1485 0.0061 0.1369 0.164 Uiso 1 1 calc R

loop_
_atom_site_aniso_label
_atom_site_aniso_U_11
_atom_site_aniso_U_22
_atom_site_aniso_U_33
_atom_site_aniso_U_23
_atom_site_aniso_U_13
_atom_site_aniso_U_12
Fe1 0.0256(8) 0.0279(8) 0.0248(8) -0.0019(7) 0.0051(6) 0.0015(7)
Fe2 0.0323(9) 0.0222(7) 0.0235(8) 0.0022(7) 0.0070(6) 0.0015(7)
Fe3 0.0301(9) 0.0282(8) 0.0221(8) -0.0004(7) 0.0029(6) 0.0059(7)
Fe4 0.0596(12) 0.0220(8) 0.0313(9) -0.0007(7) 0.0197(8) 0.0002(8)
S1 0.0472(19) 0.0361(16) 0.0329(17) -0.0009(13) 0.0077(14) 0.0072(15)
S2 0.0306(16) 0.0222(13) 0.0194(14) -0.0030(11) 0.0043(11) 0.0023(12)
O1 0.061(6) 0.069(6) 0.054(6) 0.044(5) 0.015(5) -0.004(5)
O2 0.044(5) 0.049(5) 0.030(5) -0.004(4) -0.005(4) 0.001(4)
O3 0.042(6) 0.058(6) 0.061(6) -0.003(5) 0.007(4) 0.015(5)
O4 0.094(8) 0.084(7) 0.030(5) 0.009(5) 0.021(5) 0.006(6)
O5 0.052(6) 0.042(5) 0.104(8) 0.003(6) -0.020(5) 0.011(5)
O6 0.049(5) 0.051(5) 0.052(6) 0.002(5) -0.005(4) -0.016(5)
O7 0.041(5) 0.064(6) 0.046(5) -0.006(5) 0.020(4) 0.003(5)
O8 0.085(8) 0.041(5) 0.055(6) 0.006(5) 0.008(5) 0.007(5)
O9 0.067(7) 0.046(5) 0.060(6) -0.010(5) -0.016(5) 0.007(5)
C1 0.022(7) 0.064(8) 0.040(8) 0.001(7) 0.000(5) 0.010(6)
C2 0.027(6) 0.031(6) 0.029(7) 0.012(5) 0.004(5) 0.001(5)
C3 0.028(7) 0.039(7) 0.036(7) -0.002(5) -0.002(5) 0.002(6)
C4 0.059(9) 0.033(7) 0.041(8) 0.008(6) -0.004(6) -0.007(6)
C5 0.036(8) 0.039(7) 0.062(9) -0.017(7) -0.012(7) -0.004(6)
C6 0.044(8) 0.034(6) 0.015(6) -0.002(5) -0.002(5) 0.000(6)
C7 0.026(6) 0.024(6) 0.035(7) 0.008(5) 0.000(5) 0.004(5)
C8 0.041(8) 0.038(7) 0.037(7) -0.006(6) 0.005(6) 0.005(6)
C9 0.044(8) 0.030(6) 0.029(7) -0.006(5) -0.007(6) 0.014(6)
C10 0.012(6) 0.138(12) 0.026(6) -0.059(7) 0.005(5) -0.001(7)
C11 0.038(6) 0.033(6) 0.052(7) -0.017(6) 0.004(5) 0.008(6)
C12 0.034(6) 0.027(6) 0.028(6) -0.011(5) 0.002(4) 0.001(5)
C13 0.053(9) 0.093(11) 0.034(8) 0.015(7) 0.003(7) 0.006(8)
C14 0.067(11) 0.129(15) 0.049(10) 0.013(10) 0.019(8) 0.035(11)
C15 0.069(9) 0.038(7) 0.048(8) -0.001(6) 0.017(7) -0.009(7)
C16 0.087(10) 0.025(6) 0.039(7) 0.005(6) 0.022(7) 0.002(7)
C17 0.17(2) 0.113(17) 0.081(14) -0.045(13) 0.076(15) -0.106(17)
C18 0.21(3) 0.029(9) 0.19(3) 0.004(12) 0.14(2) 0.014(13)
C19 0.32(4) 0.023(9) 0.23(3) -0.010(13) 0.22(3) 0.002(16)
C20 0.21(3) 0.110(17) 0.120(19) -0.104(15) 0.116(19) -0.121(19)
C21 0.115(19) 0.18(2) 0.117(19) -0.080(18) 0.024(15) -0.096(18)

loop_
_atom_type_symbol
_atom_type_description
_atom_type_scat_dispersion_real
_atom_type_scat_dispersion_imag
_atom_type_scat_source
C C 0.0033 0.0016 'International Tables Vol C Tables 4.2.6.8 and 6.1.1.4'
H H 0.0000 0.0000 'International Tables Vol C Tables 4.2.6.8 and 6.1.1.4'
O O 0.0106 0.0060 'International Tables Vol C Tables 4.2.6.8 and 6.1.1.4'
S S 0.1246 0.1234 'International Tables Vol C Tables 4.2.6.8 and 6.1.1.4'
Fe Fe 0.3463 0.8444 'International Tables Vol C Tables 4.2.6.8 and 6.1.1.4'

loop_
_geom_angle_atom_site_label_1
_geom_angle_atom_site_label_2
_geom_angle_atom_site_label_3
_geom_angle
C1 Fe1 C3 99.1(5)
C1 Fe1 C2 100.4(5)
C3 Fe1 C2 93.1(5)
C1 Fe1 S2 95.5(4)
C3 Fe1 S2 164.8(4)
C2 Fe1 S2 88.4(3)
C1 Fe1 S1 103.6(4)
C3 Fe1 S1 86.6(4)
C2 Fe1 S1 155.7(3)
S2 Fe1 S1 85.84(11)
C1 Fe1 Fe2 141.4(4)
C3 Fe1 Fe2 109.9(4)
C2 Fe1 Fe2 102.8(3)
S2 Fe1 Fe2 55.17(8)
S1 Fe1 Fe2 55.09(9)
C5 Fe2 C6 98.6(5)
C5 Fe2 C4 91.8(6)
C6 Fe2 C4 96.9(5)
C5 Fe2 S1 86.0(5)
C6 Fe2 S1 99.1(4)
C4 Fe2 S1 164.0(4)
C5 Fe2 S2 136.4(4)
C6 Fe2 S2 125.0(4)
C4 Fe2 S2 85.3(4)
S1 Fe2 S2 85.42(11)
C5 Fe2 Fe1 85.9(4)
C6 Fe2 Fe1 153.3(3)
C4 Fe2 Fe1 109.2(4)
S1 Fe2 Fe1 54.83(9)
S2 Fe2 Fe1 54.79(8)
C5 Fe2 Fe3 157.5(4)
C6 Fe2 Fe3 76.4(3)
C4 Fe2 Fe3 110.6(4)
S1 Fe2 Fe3 73.32(9)
S2 Fe2 Fe3 52.28(8)
Fe1 Fe2 Fe3 89.31(6)
C8 Fe3 C9 96.0(5)
C8 Fe3 C7 96.7(5)
C9 Fe3 C7 96.2(5)
C8 Fe3 C10 89.8(6)
C9 Fe3 C10 85.3(5)
C7 Fe3 C10 173.0(5)
C8 Fe3 S2 100.7(4)
C9 Fe3 S2 162.2(3)
C7 Fe3 S2 88.1(3)
C10 Fe3 S2 88.5(3)
C8 Fe3 Fe2 150.2(4)
C9 Fe3 Fe2 109.1(3)
C7 Fe3 Fe2 96.1(3)
C10 Fe3 Fe2 76.9(4)
S2 Fe3 Fe2 53.12(8)
C21 Fe4 C20 43.9(9)
C21 Fe4 C17 41.2(8)
C20 Fe4 C17 69.7(7)
C21 Fe4 C16 109.8(9)
C20 Fe4 C16 125.7(9)
C17 Fe4 C16 126.4(9)
C21 Fe4 C18 68.1(11)
C20 Fe4 C18 67.8(10)
C17 Fe4 C18 38.8(9)
C16 Fe4 C18 159.7(7)
C21 Fe4 C19 67.7(13)
C20 Fe4 C19 37.4(11)
C17 Fe4 C19 66.8(11)
C16 Fe4 C19 158.5(7)
C18 Fe4 C19 41.1(7)
C21 Fe4 C13 158.7(8)
C20 Fe4 C13 155.3(10)
C17 Fe4 C13 122.0(7)
C16 Fe4 C13 67.5(6)
C18 Fe4 C13 106.6(9)
C19 Fe4 C13 122.9(11)
C21 Fe4 C12 122.9(8)
C20 Fe4 C12 162.6(10)
C17 Fe4 C12 107.9(7)
C16 Fe4 C12 41.1(4)
C18 Fe4 C12 121.7(7)
C19 Fe4 C12 158.7(9)
C13 Fe4 C12 40.8(5)
C21 Fe4 C15 125.2(9)
C20 Fe4 C15 108.8(7)
C17 Fe4 C15 162.0(10)
C16 Fe4 C15 39.0(5)
C18 Fe4 C15 158.6(8)
C19 Fe4 C15 123.6(8)
C13 Fe4 C15 67.0(5)
C12 Fe4 C15 67.8(5)
C21 Fe4 C14 159.1(8)
C20 Fe4 C14 119.4(8)
C17 Fe4 C14 157.1(9)
C16 Fe4 C14 67.6(6)
C18 Fe4 C14 121.8(10)
C19 Fe4 C14 106.7(11)
C13 Fe4 C14 41.4(5)
C12 Fe4 C14 69.7(5)
C15 Fe4 C14 39.8(5)
C10 S1 Fe1 104.5(4)
C10 S1 Fe2 99.1(4)
Fe1 S1 Fe2 70.08(10)
Fe3 S2 Fe1 112.78(11)
Fe3 S2 Fe2 74.61(9)
Fe1 S2 Fe2 70.05(9)
O1 C1 Fe1 175.8(11)
O2 C2 Fe1 179.0(9)
O3 C3 Fe1 178.0(11)
O4 C4 Fe2 177.3(12)
O5 C5 Fe2 178.0(13)
O6 C6 Fe2 172.7(10)
O7 C7 Fe3 178.3(10)
O8 C8 Fe3 177.8(11)
O9 C9 Fe3 176.7(11)
C11 C10 S1 122.2(8)
C11 C10 Fe3 126.3(10)
S1 C10 Fe3 110.6(7)
C10 C11 C12 128.4(11)
C10 C11 H11 115.8
C12 C11 H11 115.8
C16 C12 C13 104.3(11)
C16 C12 C11 124.9(11)
C13 C12 C11 130.5(11)
C16 C12 Fe4 67.8(6)
C13 C12 Fe4 69.5(7)
C11 C12 Fe4 121.5(7)
C12 C13 C14 109.3(12)
C12 C13 Fe4 69.7(7)
C14 C13 Fe4 69.7(9)
C12 C13 H13 125.3
C14 C13 H13 125.3
Fe4 C13 H13 126.8
C15 C14 C13 105.2(13)
C15 C14 Fe4 70.0(9)
C13 C14 Fe4 68.9(9)
C15 C14 H14 127.4
C13 C14 H14 127.4
Fe4 C14 H14 125.3
C16 C15 C14 110.1(12)
C16 C15 Fe4 68.5(7)
C14 C15 Fe4 70.2(9)
C16 C15 H15 124.9
C14 C15 H15 124.9
Fe4 C15 H15 128.1
C15 C16 C12 110.9(12)
C15 C16 Fe4 72.5(7)
C12 C16 Fe4 71.2(6)
C15 C16 H16 124.5
C12 C16 H16 124.5
Fe4 C16 H16 123.4
C18 C17 C21 110(2)
C18 C17 Fe4 72.1(13)
C21 C17 Fe4 68.5(10)
C18 C17 H17 124.8
C21 C17 H17 124.8
Fe4 C17 H17 126.1
C17 C18 C19 107(2)
C17 C18 Fe4 69.1(10)
C19 C18 Fe4 69.9(10)
C17 C18 H18 126.6
C19 C18 H18 126.6
Fe4 C18 H18 125.9
C20 C19 C18 111(3)
C20 C19 Fe4 69.0(10)
C18 C19 Fe4 69.0(10)
C20 C19 H19 124.6
C18 C19 H19 124.6
Fe4 C19 H19 129.1
C19 C20 C21 107(2)
C19 C20 Fe4 73.6(14)
C21 C20 Fe4 67.4(9)
C19 C20 H20 126.4
C21 C20 H20 126.4
Fe4 C20 H20 124.2
C17 C21 C20 105(3)
C17 C21 Fe4 70.3(12)
C20 C21 Fe4 68.7(12)
C17 C21 H21 127.6
C20 C21 H21 127.6
Fe4 C21 H21 125.0

loop_
_geom_bond_atom_site_label_1
_geom_bond_atom_site_label_2
_geom_bond_distance
Fe1 C1 1.792(14)
Fe1 C3 1.801(12)
Fe1 C2 1.801(12)
Fe1 S2 2.242(3)
Fe1 S1 2.243(3)
Fe1 Fe2 2.579(2)
Fe2 C5 1.767(13)
Fe2 C6 1.779(12)
Fe2 C4 1.790(13)
Fe2 S1 2.250(3)
Fe2 S2 2.252(3)
Fe2 Fe3 2.715(2)
Fe3 C8 1.759(13)
Fe3 C9 1.779(12)
Fe3 C7 1.834(11)
Fe3 C10 1.991(10)
Fe3 S2 2.227(3)
Fe4 C21 1.956(19)
Fe4 C20 1.974(16)
Fe4 C17 1.979(17)
Fe4 C16 1.991(11)
Fe4 C18 2.016(17)
Fe4 C19 2.028(17)
Fe4 C13 2.032(14)
Fe4 C12 2.035(10)
Fe4 C15 2.041(12)
Fe4 C14 2.043(17)
S1 C10 1.633(14)
O1 C1 1.135(14)
O2 C2 1.151(12)
O3 C3 1.144(12)
O4 C4 1.176(14)
O5 C5 1.165(14)
O6 C6 1.156(12)
O7 C7 1.135(12)
O8 C8 1.153(13)
O9 C9 1.145(12)
C10 C11 1.435(17)
C11 C12 1.464(15)
C11 H11 0.9500
C12 C16 1.413(15)
C12 C13 1.417(16)
C13 C14 1.441(18)
C13 H13 0.9500
C14 C15 1.390(18)
C14 H14 0.9500
C15 C16 1.348(17)
C15 H15 0.9500
C16 H16 0.9500
C17 C18 1.33(3)
C17 C21 1.38(3)
C17 H17 0.9500
C18 C19 1.42(3)
C18 H18 0.9500
C19 C20 1.28(4)
C19 H19 0.9500
C20 C21 1.47(3)
C20 H20 0.9500
C21 H21 0.9500

loop_
_geom_torsion_atom_site_label_1
_geom_torsion_atom_site_label_2
_geom_torsion_atom_site_label_3
_geom_torsion_atom_site_label_4
_geom_torsion
C1 Fe1 Fe2 C5 153.5(8)
C3 Fe1 Fe2 C5 17.2(6)
C2 Fe1 Fe2 C5 -80.9(5)
S2 Fe1 Fe2 C5 -159.8(4)
S1 Fe1 Fe2 C5 88.0(4)
C1 Fe1 Fe2 C6 52.4(10)
C3 Fe1 Fe2 C6 -83.9(9)
C2 Fe1 Fe2 C6 177.9(8)
S2 Fe1 Fe2 C6 99.1(8)
S1 Fe1 Fe2 C6 -13.1(8)
C1 Fe1 Fe2 C4 -116.0(8)
C3 Fe1 Fe2 C4 107.6(6)
C2 Fe1 Fe2 C4 9.5(5)
S2 Fe1 Fe2 C4 -69.4(4)
S1 Fe1 Fe2 C4 178.4(4)
C1 Fe1 Fe2 S1 65.5(6)
C3 Fe1 Fe2 S1 -70.8(4)
C2 Fe1 Fe2 S1 -168.9(3)
S2 Fe1 Fe2 S1 112.20(13)
C1 Fe1 Fe2 S2 -46.7(6)
C3 Fe1 Fe2 S2 177.0(4)
C2 Fe1 Fe2 S2 78.9(3)
S1 Fe1 Fe2 S2 -112.20(13)
C1 Fe1 Fe2 Fe3 -4.5(6)
C3 Fe1 Fe2 Fe3 -140.8(4)
C2 Fe1 Fe2 Fe3 121.1(3)
S2 Fe1 Fe2 Fe3 42.23(9)
S1 Fe1 Fe2 Fe3 -69.96(10)
C5 Fe2 Fe3 C8 -89.3(13)
C6 Fe2 Fe3 C8 -169.0(8)
C4 Fe2 Fe3 C8 98.6(8)
S1 Fe2 Fe3 C8 -65.0(7)
S2 Fe2 Fe3 C8 32.3(7)
Fe1 Fe2 Fe3 C8 -11.7(7)
C5 Fe2 Fe3 C9 56.8(11)
C6 Fe2 Fe3 C9 -22.9(5)
C4 Fe2 Fe3 C9 -115.3(6)
S1 Fe2 Fe3 C9 81.0(4)
S2 Fe2 Fe3 C9 178.3(4)
Fe1 Fe2 Fe3 C9 134.3(4)
C5 Fe2 Fe3 C7 155.6(11)
C6 Fe2 Fe3 C7 75.8(5)
C4 Fe2 Fe3 C7 -16.6(5)
S1 Fe2 Fe3 C7 179.8(3)
S2 Fe2 Fe3 C7 -82.9(3)
Fe1 Fe2 Fe3 C7 -126.9(3)
C5 Fe2 Fe3 C10 -23.5(11)
C6 Fe2 Fe3 C10 -103.2(5)
C4 Fe2 Fe3 C10 164.4(6)
S1 Fe2 Fe3 C10 0.8(4)
S2 Fe2 Fe3 C10 98.0(4)
Fe1 Fe2 Fe3 C10 54.0(4)
C5 Fe2 Fe3 S2 -121.5(11)
C6 Fe2 Fe3 S2 158.8(4)
C4 Fe2 Fe3 S2 66.3(4)
S1 Fe2 Fe3 S2 -97.27(13)
Fe1 Fe2 Fe3 S2 -43.97(9)
C1 Fe1 S1 C10 -49.7(6)
C3 Fe1 S1 C10 -148.3(6)
C2 Fe1 S1 C10 121.7(9)
S2 Fe1 S1 C10 45.0(4)
Fe2 Fe1 S1 C10 94.6(4)
C1 Fe1 S1 Fe2 -144.3(4)
C3 Fe1 S1 Fe2 117.1(4)
C2 Fe1 S1 Fe2 27.1(8)
S2 Fe1 S1 Fe2 -49.64(9)
C5 Fe2 S1 C10 170.0(6)
C6 Fe2 S1 C10 71.9(6)
C4 Fe2 S1 C10 -107.5(15)
S2 Fe2 S1 C10 -52.8(5)
Fe1 Fe2 S1 C10 -102.2(5)
Fe3 Fe2 S1 C10 -0.9(5)
C5 Fe2 S1 Fe1 -87.8(4)
C6 Fe2 S1 Fe1 174.1(4)
C4 Fe2 S1 Fe1 -5.3(15)
S2 Fe2 S1 Fe1 49.37(10)
Fe3 Fe2 S1 Fe1 101.28(8)
C8 Fe3 S2 Fe1 -104.3(4)
C9 Fe3 S2 Fe1 54.8(13)
C7 Fe3 S2 Fe1 159.2(3)
C10 Fe3 S2 Fe1 -14.8(5)
Fe2 Fe3 S2 Fe1 60.03(10)
C8 Fe3 S2 Fe2 -164.3(4)
C9 Fe3 S2 Fe2 -5.2(13)
C7 Fe3 S2 Fe2 99.2(3)
C10 Fe3 S2 Fe2 -74.8(5)
C1 Fe1 S2 Fe3 90.2(4)
C3 Fe1 S2 Fe3 -73.5(14)
C2 Fe1 S2 Fe3 -169.5(3)
S1 Fe1 S2 Fe3 -13.11(13)
Fe2 Fe1 S2 Fe3 -62.69(10)
C1 Fe1 S2 Fe2 152.9(4)
C3 Fe1 S2 Fe2 -10.8(14)
C2 Fe1 S2 Fe2 -106.8(3)
S1 Fe1 S2 Fe2 49.58(10)
C5 Fe2 S2 Fe3 151.8(7)
C6 Fe2 S2 Fe3 -25.5(4)
C4 Fe2 S2 Fe3 -120.6(4)
S1 Fe2 S2 Fe3 72.41(11)
Fe1 Fe2 S2 Fe3 121.82(10)
C5 Fe2 S2 Fe1 30.0(7)
C6 Fe2 S2 Fe1 -147.3(4)
C4 Fe2 S2 Fe1 117.6(4)
S1 Fe2 S2 Fe1 -49.40(10)
Fe3 Fe2 S2 Fe1 -121.82(10)
C3 Fe1 C1 O1 178(100)
C2 Fe1 C1 O1 -87(16)
S2 Fe1 C1 O1 2(16)
S1 Fe1 C1 O1 89(16)
Fe2 Fe1 C1 O1 39(16)
C1 Fe1 C2 O2 20(53)
C3 Fe1 C2 O2 120(53)
S2 Fe1 C2 O2 -75(53)
S1 Fe1 C2 O2 -151(52)
Fe2 Fe1 C2 O2 -129(53)
C1 Fe1 C3 O3 -3(33)
C2 Fe1 C3 O3 -104(33)
S2 Fe1 C3 O3 161(32)
S1 Fe1 C3 O3 101(33)
Fe2 Fe1 C3 O3 151(33)
C5 Fe2 C4 O4 14(25)
C6 Fe2 C4 O4 113(25)
S1 Fe2 C4 O4 -68(25)
S2 Fe2 C4 O4 -122(25)
Fe1 Fe2 C4 O4 -72(25)
Fe3 Fe2 C4 O4 -169(25)
C6 Fe2 C5 O5 -41(35)
C4 Fe2 C5 O5 56(35)
S1 Fe2 C5 O5 -140(35)
S2 Fe2 C5 O5 141(35)
Fe1 Fe2 C5 O5 165(35)
Fe3 Fe2 C5 O5 -117(35)
C5 Fe2 C6 O6 20(8)
C4 Fe2 C6 O6 -72(8)
S1 Fe2 C6 O6 108(8)
S2 Fe2 C6 O6 -162(8)
Fe1 Fe2 C6 O6 119(8)
Fe3 Fe2 C6 O6 178(100)
C8 Fe3 C7 O7 -42(32)
C9 Fe3 C7 O7 -139(32)
C10 Fe3 C7 O7 119(31)
S2 Fe3 C7 O7 59(32)
Fe2 Fe3 C7 O7 111(32)
C9 Fe3 C8 O8 174(100)
C7 Fe3 C8 O8 77(31)
C10 Fe3 C8 O8 -101(31)
S2 Fe3 C8 O8 -13(31)
Fe2 Fe3 C8 O8 -38(31)
C8 Fe3 C9 O9 77(17)
C7 Fe3 C9 O9 175(17)
C10 Fe3 C9 O9 -12(17)
S2 Fe3 C9 O9 -82(17)
Fe2 Fe3 C9 O9 -86(17)
Fe1 S1 C10 C11 100.1(10)
Fe2 S1 C10 C11 171.7(10)
Fe1 S1 C10 Fe3 -70.4(7)
Fe2 S1 C10 Fe3 1.3(7)
C8 Fe3 C10 C11 -18.0(11)
C9 Fe3 C10 C11 78.1(11)
C7 Fe3 C10 C11 -179(4)
S2 Fe3 C10 C11 -118.6(10)
Fe2 Fe3 C10 C11 -171.0(11)
C8 Fe3 C10 S1 152.0(8)
C9 Fe3 C10 S1 -111.9(8)
C7 Fe3 C10 S1 -9(5)
S2 Fe3 C10 S1 51.3(6)
Fe2 Fe3 C10 S1 -1.1(6)
S1 C10 C11 C12 -0.4(18)
Fe3 C10 C11 C12 168.5(8)
C10 C11 C12 C16 179.0(12)
C10 C11 C12 C13 7(2)
C10 C11 C12 Fe4 95.6(13)
C21 Fe4 C12 C16 -82.5(13)
C20 Fe4 C12 C16 -46(2)
C17 Fe4 C12 C16 -125.4(12)
C18 Fe4 C12 C16 -165.6(12)
C19 Fe4 C12 C16 163(3)
C13 Fe4 C12 C16 116.0(11)
C15 Fe4 C12 C16 36.0(8)
C14 Fe4 C12 C16 78.8(9)
C21 Fe4 C12 C13 161.4(11)
C20 Fe4 C12 C13 -162(2)
C17 Fe4 C12 C13 118.6(11)
C16 Fe4 C12 C13 -116.0(11)
C18 Fe4 C12 C13 78.4(12)
C19 Fe4 C12 C13 47(3)
C15 Fe4 C12 C13 -80.0(8)
C14 Fe4 C12 C13 -37.3(8)
C21 Fe4 C12 C11 35.7(14)
C20 Fe4 C12 C11 72(2)
C17 Fe4 C12 C11 -7.1(13)
C16 Fe4 C12 C11 118.3(12)
C18 Fe4 C12 C11 -47.3(14)
C19 Fe4 C12 C11 -79(3)
C13 Fe4 C12 C11 -125.7(13)
C15 Fe4 C12 C11 154.3(11)
C14 Fe4 C12 C11 -163.0(11)
C16 C12 C13 C14 -0.6(15)
C11 C12 C13 C14 173.0(12)
Fe4 C12 C13 C14 58.6(11)
C16 C12 C13 Fe4 -59.1(8)
C11 C12 C13 Fe4 114.4(12)
C21 Fe4 C13 C12 -47(3)
C20 Fe4 C13 C12 167.5(17)
C17 Fe4 C13 C12 -80.2(13)
C16 Fe4 C13 C12 39.7(7)
C18 Fe4 C13 C12 -119.6(9)
C19 Fe4 C13 C12 -161.6(9)
C15 Fe4 C13 C12 82.2(8)
C14 Fe4 C13 C12 120.9(12)
C21 Fe4 C13 C14 -168(2)
C20 Fe4 C13 C14 47(2)
C17 Fe4 C13 C14 159.0(12)
C16 Fe4 C13 C14 -81.1(10)
C18 Fe4 C13 C14 119.5(11)
C19 Fe4 C13 C14 77.6(12)
C12 Fe4 C13 C14 -120.9(12)
C15 Fe4 C13 C14 -38.7(9)
C12 C13 C14 C15 2.4(18)
Fe4 C13 C14 C15 61.0(11)
C12 C13 C14 Fe4 -58.6(10)
C21 Fe4 C14 C15 52(3)
C20 Fe4 C14 C15 84.4(14)
C17 Fe4 C14 C15 -167.4(18)
C16 Fe4 C14 C15 -35.1(8)
C18 Fe4 C14 C15 165.1(9)
C19 Fe4 C14 C15 122.9(11)
C13 Fe4 C14 C15 -116.0(13)
C12 Fe4 C14 C15 -79.3(9)
C21 Fe4 C14 C13 168(3)
C20 Fe4 C14 C13 -159.6(12)
C17 Fe4 C14 C13 -51(2)
C16 Fe4 C14 C13 80.9(9)
C18 Fe4 C14 C13 -78.8(12)
C19 Fe4 C14 C13 -121.1(11)
C12 Fe4 C14 C13 36.7(8)
C15 Fe4 C14 C13 116.0(13)
C13 C14 C15 C16 -3.5(18)
Fe4 C14 C15 C16 56.8(10)
C13 C14 C15 Fe4 -60.3(11)
C21 Fe4 C15 C16 77.7(13)
C20 Fe4 C15 C16 124.0(13)
C17 Fe4 C15 C16 42(2)
C18 Fe4 C15 C16 -159(2)
C19 Fe4 C15 C16 162.6(14)
C13 Fe4 C15 C16 -82.2(9)
C12 Fe4 C15 C16 -37.8(8)
C14 Fe4 C15 C16 -122.4(12)
C21 Fe4 C15 C14 -159.9(11)
C20 Fe4 C15 C14 -113.7(13)
C17 Fe4 C15 C14 164.1(19)
C16 Fe4 C15 C14 122.4(12)
C18 Fe4 C15 C14 -37(2)
C19 Fe4 C15 C14 -75.0(15)
C13 Fe4 C15 C14 40.2(9)
C12 Fe4 C15 C14 84.5(9)
C14 C15 C16 C12 3.3(16)
Fe4 C15 C16 C12 61.1(8)
C14 C15 C16 Fe4 -57.8(11)
C13 C12 C16 C15 -1.6(14)
C11 C12 C16 C15 -175.7(10)
Fe4 C12 C16 C15 -61.9(9)
C13 C12 C16 Fe4 60.3(8)
C11 C12 C16 Fe4 -113.7(10)
C21 Fe4 C16 C15 -121.9(11)
C20 Fe4 C16 C15 -75.2(13)
C17 Fe4 C16 C15 -165.2(10)
C18 Fe4 C16 C15 158(3)
C19 Fe4 C16 C15 -43(3)
C13 Fe4 C16 C15 80.8(9)
C12 Fe4 C16 C15 120.2(12)
C14 Fe4 C16 C15 35.8(8)
C21 Fe4 C16 C12 117.8(10)
C20 Fe4 C16 C12 164.6(11)
C17 Fe4 C16 C12 74.6(11)
C18 Fe4 C16 C12 38(3)
C19 Fe4 C16 C12 -163(3)
C13 Fe4 C16 C12 -39.4(7)
C15 Fe4 C16 C12 -120.2(12)
C14 Fe4 C16 C12 -84.4(8)
C21 Fe4 C17 C18 121(2)
C20 Fe4 C17 C18 79.4(17)
C16 Fe4 C17 C18 -160.5(13)
C19 Fe4 C17 C18 39.2(17)
C13 Fe4 C17 C18 -76.2(16)
C12 Fe4 C17 C18 -118.8(14)
C15 Fe4 C17 C18 168.1(18)
C14 Fe4 C17 C18 -39(3)
C20 Fe4 C17 C21 -41.8(16)
C16 Fe4 C17 C21 78.2(16)
C18 Fe4 C17 C21 -121(2)
C19 Fe4 C17 C21 -82.1(16)
C13 Fe4 C17 C21 162.5(14)
C12 Fe4 C17 C21 120.0(15)
C15 Fe4 C17 C21 47(3)
C14 Fe4 C17 C21 -159.9(17)
C21 C17 C18 C19 -2(3)
Fe4 C17 C18 C19 -60.1(17)
C21 C17 C18 Fe4 58.0(14)
C21 Fe4 C18 C17 -37.3(14)
C20 Fe4 C18 C17 -84.8(17)
C16 Fe4 C18 C17 51(4)
C19 Fe4 C18 C17 -118(3)
C13 Fe4 C18 C17 120.7(14)
C12 Fe4 C18 C17 78.8(16)
C15 Fe4 C18 C17 -170.0(16)
C14 Fe4 C18 C17 163.4(12)
C21 Fe4 C18 C19 81(2)
C20 Fe4 C18 C19 33(2)
C17 Fe4 C18 C19 118(3)
C16 Fe4 C18 C19 169(2)
C13 Fe4 C18 C19 -121(2)
C12 Fe4 C18 C19 -163.2(18)
C15 Fe4 C18 C19 -52(4)
C14 Fe4 C18 C19 -79(2)
C17 C18 C19 C20 3(3)
Fe4 C18 C19 C20 -56.2(18)
C17 C18 C19 Fe4 59.5(16)
C21 Fe4 C19 C20 41.8(16)
C17 Fe4 C19 C20 86.6(19)
C16 Fe4 C19 C20 -46(4)
C18 Fe4 C19 C20 124(3)
C13 Fe4 C19 C20 -159.3(14)
C12 Fe4 C19 C20 166.1(17)
C15 Fe4 C19 C20 -77(2)
C14 Fe4 C19 C20 -116.8(17)
C21 Fe4 C19 C18 -82(2)
C20 Fe4 C19 C18 -124(3)
C17 Fe4 C19 C18 -37.0(18)
C16 Fe4 C19 C18 -169(2)
C13 Fe4 C19 C18 77(2)
C12 Fe4 C19 C18 42(4)
C15 Fe4 C19 C18 159.8(16)
C14 Fe4 C19 C18 119.5(19)
C18 C19 C20 C21 -3(3)
Fe4 C19 C20 C21 -59.3(12)
C18 C19 C20 Fe4 56.2(19)
C21 Fe4 C20 C19 -117(2)
C17 Fe4 C20 C19 -77.9(18)
C16 Fe4 C20 C19 161.2(15)
C18 Fe4 C20 C19 -36.2(17)
C13 Fe4 C20 C19 45(2)
C12 Fe4 C20 C19 -163.0(19)
C15 Fe4 C20 C19 121.1(16)
C14 Fe4 C20 C19 78.8(17)
C17 Fe4 C20 C21 39.3(15)
C16 Fe4 C20 C21 -81.6(16)
C18 Fe4 C20 C21 81.0(15)
C19 Fe4 C20 C21 117(2)
C13 Fe4 C20 C21 162.6(16)
C12 Fe4 C20 C21 -46(3)
C15 Fe4 C20 C21 -121.6(14)
C14 Fe4 C20 C21 -163.9(14)
C18 C17 C21 C20 0(2)
Fe4 C17 C21 C20 60.5(11)
C18 C17 C21 Fe4 -60.1(16)
C19 C20 C21 C17 2(2)
Fe4 C20 C21 C17 -61.5(11)
C19 C20 C21 Fe4 63.3(18)
C20 Fe4 C21 C17 115(2)
C16 Fe4 C21 C17 -123.1(15)
C18 Fe4 C21 C17 35.2(13)
C19 Fe4 C21 C17 79.7(16)
C13 Fe4 C21 C17 -44(3)
C12 Fe4 C21 C17 -79.3(17)
C15 Fe4 C21 C17 -164.0(13)
C14 Fe4 C21 C17 158(2)
C17 Fe4 C21 C20 -115(2)
C16 Fe4 C21 C20 121.4(15)
C18 Fe4 C21 C20 -80.2(15)
C19 Fe4 C21 C20 -35.7(12)
C13 Fe4 C21 C20 -160(2)
C12 Fe4 C21 C20 165.2(13)
C15 Fe4 C21 C20 80.6(17)
C14 Fe4 C21 C20 43(3)
